data_4122473
loop_
_publ_author_name
'Corbo, Robert'
'Pell, Thomas P.'
'Stringer, Bradley D.'
'Hogan, Conor F.'
'Wilson, David J. D.'
'Barnard, Peter J.'
'Dutton, Jason L.'

_publ_section_title
;
 Facile Formation of Homoleptic Au(III) Trications via Simultaneous
 Oxidation and Ligand Delivery from [PhI(pyridine)2](2+).
;
_journal_issue 35
_journal_name_full 'Journal of the American Chemical Society'
_journal_page_first 12415
_journal_page_last 12421
_journal_paper_doi 10.1021/ja506365m
_journal_volume 136
_journal_year 2014
_chemical_formula_sum 'C28 H24 Au F9 N5 O9 S3'
_chemical_formula_weight 1038.67
_chemical_name_systematic
; 
 ? 
;
_space_group_IT_number 2
_symmetry_cell_setting triclinic
_symmetry_space_group_name_Hall '-P 1'
_symmetry_space_group_name_H-M 'P -1'
_atom_sites_solution_hydrogens geom
_atom_sites_solution_primary direct
_atom_sites_solution_secondary difmap
_audit_creation_method SHELXL-97
_cell_angle_alpha 108.65(3)
_cell_angle_beta 91.73(3)
_cell_angle_gamma 91.36(3)
_cell_formula_units_Z 2
_cell_length_a 8.5228(17)
_cell_length_b 13.810(3)
_cell_length_c 15.570(3)
_cell_measurement_reflns_used 7165
_cell_measurement_temperature 173(2)
_cell_measurement_theta_max 29.1850
_cell_measurement_theta_min 4.8800
_cell_volume 1734.5(7)
_computing_cell_refinement 'CrysAlisPro, Agilent Technologies'
_computing_data_collection 'CrysAlisPro, Agilent Technologies'
_computing_data_reduction 'CrysAlisPro, Agilent Technologies'
_computing_molecular_graphics SHELXP
_computing_publication_material SHELXP
_computing_structure_refinement 'SHELXL-97 (Sheldrick, 2008)'
_computing_structure_solution 'SHELXS-97 (Sheldrick, 2008)'
_diffrn_ambient_temperature 173(2)
_diffrn_measured_fraction_theta_full 0.995
_diffrn_measured_fraction_theta_max 0.995
_diffrn_measurement_device_type 'Xcalibur, Atlas, Gemini'
_diffrn_measurement_method '\w scans'
_diffrn_radiation_monochromator graphite
_diffrn_radiation_source 'fine-focus sealed tube'
_diffrn_radiation_type MoK\a
_diffrn_radiation_wavelength 0.71073
_diffrn_reflns_av_R_equivalents 0.0457
_diffrn_reflns_av_sigmaI/netI 0.0593
_diffrn_reflns_limit_h_max 10
_diffrn_reflns_limit_h_min -10
_diffrn_reflns_limit_k_max 14
_diffrn_reflns_limit_k_min -17
_diffrn_reflns_limit_l_max 19
_diffrn_reflns_limit_l_min -19
_diffrn_reflns_number 17690
_diffrn_reflns_theta_full 26.73
_diffrn_reflns_theta_max 26.73
_diffrn_reflns_theta_min 2.90
_exptl_absorpt_coefficient_mu 4.530
_exptl_absorpt_correction_T_max 0.8052
_exptl_absorpt_correction_T_min 0.2645
_exptl_absorpt_correction_type multi-scan
_exptl_absorpt_process_details 'CrysAlisPro, Agilent Technologies'
_exptl_crystal_colour purple
_exptl_crystal_density_diffrn 1.989
_exptl_crystal_density_method 'not measured'
_exptl_crystal_description plate
_exptl_crystal_F_000 1014
_exptl_crystal_size_max 0.40
_exptl_crystal_size_mid 0.25
_exptl_crystal_size_min 0.05
_refine_diff_density_max 1.744
_refine_diff_density_min -2.356
_refine_diff_density_rms 0.163
_refine_ls_extinction_method none
_refine_ls_goodness_of_fit_ref 1.039
_refine_ls_hydrogen_treatment constr
_refine_ls_matrix_type full
_refine_ls_number_parameters 498
_refine_ls_number_reflns 7339
_refine_ls_number_restraints 2
_refine_ls_restrained_S_all 1.040
_refine_ls_R_factor_all 0.0544
_refine_ls_R_factor_gt 0.0430
_refine_ls_shift/su_max 0.001
_refine_ls_shift/su_mean 0.000
_refine_ls_structure_factor_coef Fsqd
_refine_ls_weighting_details 'calc w=1/[\s^2^(Fo^2^)+(0.0538P)^2^+1.9963P] where P=(Fo^2^+2Fc^2^)/3'
_refine_ls_weighting_scheme calc
_refine_ls_wR_factor_gt 0.0973
_refine_ls_wR_factor_ref 0.1057
_reflns_number_gt 6356
_reflns_number_total 7339
_reflns_threshold_expression >2sigma(I)
_cod_data_source_file ja506365m_si_002.cif
_cod_data_source_block 18
_cod_depositor_comments 'Adding full bibliography for 4122466--4122474.cif.'
_cod_original_cell_volume 1734.5(6)
_cod_original_sg_symbol_H-M P-1
_cod_database_code 4122473

loop_
_symmetry_equiv_pos_as_xyz
'x, y, z'
'-x, -y, -z'

loop_
_atom_site_label
_atom_site_type_symbol
_atom_site_fract_x
_atom_site_fract_y
_atom_site_fract_z
_atom_site_U_iso_or_equiv
_atom_site_adp_type
_atom_site_occupancy
_atom_site_symmetry_multiplicity
_atom_site_calc_flag
_atom_site_refinement_flags
Au1 Au 0.34471(2) 0.075927(17) 0.253029(13) 0.02634(9) Uani 1 1 d .
N31 N 0.1910(5) -0.0363(4) 0.2230(3) 0.0248(10) Uani 1 1 d .
N11 N 0.4996(5) 0.1940(4) 0.2916(3) 0.0294(11) Uani 1 1 d .
N41 N 0.1894(5) 0.1297(4) 0.1810(3) 0.0270(10) Uani 1 1 d .
N21 N 0.4521(5) -0.0124(4) 0.3162(3) 0.0278(10) Uani 1 1 d .
N12 N 0.8203(6) 0.4391(4) 0.3849(3) 0.0360(12) Uani 1 1 d .
C13 C 0.7173(6) 0.3596(4) 0.3557(4) 0.0268(12) Uani 1 1 d .
C25 C 0.3663(6) -0.0994(5) 0.3101(4) 0.0290(12) Uani 1 1 d .
C35 C 0.0612(6) -0.0299(5) 0.1729(4) 0.0291(13) Uani 1 1 d .
C31 C 0.2171(6) -0.1139(5) 0.2558(4) 0.0290(13) Uani 1 1 d .
C12 C 0.7328(7) 0.2808(5) 0.2731(4) 0.0377(15) Uani 1 1 d .
H12A H 0.8195 0.2835 0.2368 0.045 Uiso 1 1 calc R
C11 C 0.6263(7) 0.2003(5) 0.2436(4) 0.0347(14) Uani 1 1 d .
H11A H 0.6419 0.1477 0.1881 0.042 Uiso 1 1 calc R
C32 C 0.1072(7) -0.1953(5) 0.2349(4) 0.0342(13) Uani 1 1 d .
H32A H 0.1223 -0.2524 0.2552 0.041 Uiso 1 1 calc R
C15 C 0.4816(7) 0.2700(5) 0.3717(4) 0.0341(14) Uani 1 1 d .
H15A H 0.3920 0.2665 0.4056 0.041 Uiso 1 1 calc R
C34 C -0.0518(7) -0.1087(5) 0.1528(4) 0.0361(14) Uani 1 1 d .
H34A H -0.1453 -0.1064 0.1187 0.043 Uiso 1 1 calc R
C43 C -0.0397(7) 0.1816(5) 0.0785(4) 0.0365(15) Uani 1 1 d .
H43A H -0.1180 0.1994 0.0421 0.044 Uiso 1 1 calc R
C42 C -0.0547(7) 0.0902(5) 0.0961(4) 0.0329(13) Uani 1 1 d .
H42A H -0.1433 0.0455 0.0724 0.040 Uiso 1 1 calc R
C33 C -0.0255(7) -0.1892(6) 0.1830(5) 0.0423(16) Uani 1 1 d .
H33A H -0.1015 -0.2441 0.1678 0.051 Uiso 1 1 calc R
C41 C 0.0610(6) 0.0639(5) 0.1489(4) 0.0310(13) Uani 1 1 d .
C23 C 0.5658(7) -0.1452(5) 0.3992(4) 0.0411(15) Uani 1 1 d .
H23A H 0.6039 -0.1908 0.4288 0.049 Uiso 1 1 calc R
C22 C 0.6517(7) -0.0595(6) 0.4036(5) 0.0431(16) Uani 1 1 d .
H22A H 0.7510 -0.0454 0.4352 0.052 Uiso 1 1 calc R
C24 C 0.4211(7) -0.1663(5) 0.3509(4) 0.0356(14) Uani 1 1 d .
H24A H 0.3616 -0.2269 0.3466 0.043 Uiso 1 1 calc R
C14 C 0.5852(7) 0.3502(5) 0.4052(4) 0.0336(13) Uani 1 1 d .
H14A H 0.5689 0.4002 0.4622 0.040 Uiso 1 1 calc R
C21 C 0.5928(6) 0.0069(5) 0.3616(4) 0.0359(14) Uani 1 1 d .
H21A H 0.6522 0.0671 0.3647 0.043 Uiso 1 1 calc R
C44 C 0.0885(7) 0.2479(5) 0.1134(4) 0.0361(14) Uani 1 1 d .
H44A H 0.0977 0.3115 0.1022 0.043 Uiso 1 1 calc R
C45 C 0.2025(7) 0.2194(5) 0.1648(4) 0.0334(13) Uani 1 1 d .
H45A H 0.2913 0.2638 0.1888 0.040 Uiso 1 1 calc R
C17 C 0.9520(7) 0.4508(5) 0.3298(5) 0.0427(16) Uani 1 1 d .
H17A H 1.0229 0.3941 0.3225 0.064 Uiso 1 1 calc R
H17B H 1.0093 0.5157 0.3602 0.064 Uiso 1 1 calc R
H17C H 0.9116 0.4503 0.2701 0.064 Uiso 1 1 calc R
C16 C 0.7948(8) 0.5232(5) 0.4675(5) 0.0469(17) Uani 1 1 d .
H16A H 0.7082 0.5638 0.4566 0.070 Uiso 1 1 calc R
H16B H 0.8906 0.5666 0.4853 0.070 Uiso 1 1 calc R
H16C H 0.7683 0.4957 0.5162 0.070 Uiso 1 1 calc R
S2 S 0.3714(2) 0.53897(14) 0.29009(12) 0.0458(4) Uani 1 1 d .
F23 F 0.6033(7) 0.6340(5) 0.2394(5) 0.102(2) Uani 1 1 d .
F22 F 0.6353(6) 0.4739(4) 0.2163(3) 0.0756(15) Uani 1 1 d .
F21 F 0.4836(7) 0.5236(5) 0.1311(3) 0.098(2) Uani 1 1 d .
O22 O 0.2611(6) 0.6092(4) 0.2739(4) 0.0550(13) Uani 1 1 d .
O21 O 0.3185(8) 0.4340(5) 0.2579(6) 0.096(2) Uani 1 1 d .
C201 C 0.5298(9) 0.5425(7) 0.2153(5) 0.0529(19) Uani 1 1 d .
S1 S 1.04991(16) 0.15695(12) 0.41099(9) 0.0307(3) Uani 1 1 d .
F13 F 0.9280(6) 0.1252(4) 0.5513(3) 0.0682(13) Uani 1 1 d .
F12 F 1.0676(6) 0.2635(4) 0.5842(3) 0.0667(13) Uani 1 1 d .
F11 F 0.8392(6) 0.2545(5) 0.5201(3) 0.0869(18) Uani 1 1 d .
O13 O 0.9305(5) 0.0897(4) 0.3559(3) 0.0482(12) Uani 1 1 d .
O12 O 1.1890(5) 0.1076(4) 0.4270(3) 0.0436(11) Uani 1 1 d .
C101 C 0.9670(7) 0.2033(6) 0.5224(4) 0.0424(16) Uani 1 1 d .
S3 S 0.49826(16) 0.88531(12) 0.04347(10) 0.0320(3) Uani 1 1 d .
F33 F 0.6609(5) 0.7271(3) 0.0436(3) 0.0676(13) Uani 1 1 d .
F32 F 0.4382(7) 0.6898(4) -0.0223(5) 0.101(2) Uani 1 1 d .
O33 O 0.5660(8) 0.8811(5) -0.0392(4) 0.080(2) Uani 1 1 d .
O32 O 0.3335(5) 0.9009(4) 0.0470(4) 0.0566(14) Uani 1 1 d .
C301 C 0.5142(8) 0.7556(6) 0.0469(5) 0.0466(17) Uani 1 1 d .
O31 O 0.5821(6) 0.9451(4) 0.1240(4) 0.0677(17) Uani 1 1 d .
F31 F 0.4531(9) 0.7459(5) 0.1204(4) 0.119(3) Uani 1 1 d .
O23 O 0.4502(8) 0.5747(6) 0.3767(4) 0.084(2) Uani 1 1 d .
C82 C 0.1289(11) 0.5499(9) 0.0501(7) 0.095(4) Uani 1 1 d D
H82A H 0.2208 0.5816 0.0847 0.114 Uiso 1 1 calc R
C83 C 0.1168(13) 0.5340(10) -0.0421(7) 0.105(4) Uani 1 1 d D
H83A H 0.1961 0.5613 -0.0703 0.127 Uiso 1 1 calc R
C81 C 0.0033(15) 0.5185(9) 0.0912(7) 0.102(4) Uani 1 1 d D
H81A H 0.0046 0.5353 0.1554 0.122 Uiso 1 1 calc R
O11 O 1.0816(6) 0.2482(4) 0.3879(3) 0.0513(12) Uani 1 1 d .

loop_
_atom_site_aniso_label
_atom_site_aniso_U_11
_atom_site_aniso_U_22
_atom_site_aniso_U_33
_atom_site_aniso_U_23
_atom_site_aniso_U_13
_atom_site_aniso_U_12
Au1 0.01358(12) 0.03445(15) 0.02880(13) 0.00723(9) 0.00084(7) -0.00136(9)
N31 0.010(2) 0.040(3) 0.020(2) 0.0026(19) 0.0006(15) -0.0025(19)
N11 0.015(2) 0.042(3) 0.029(3) 0.010(2) 0.0010(17) -0.001(2)
N41 0.014(2) 0.039(3) 0.027(2) 0.009(2) 0.0015(17) 0.003(2)
N21 0.018(2) 0.035(3) 0.030(2) 0.009(2) -0.0002(17) 0.002(2)
N12 0.021(2) 0.037(3) 0.046(3) 0.009(2) 0.004(2) -0.002(2)
C13 0.019(3) 0.025(3) 0.039(3) 0.014(2) 0.002(2) -0.001(2)
C25 0.013(2) 0.037(3) 0.034(3) 0.008(3) 0.001(2) 0.001(2)
C35 0.019(3) 0.038(3) 0.023(3) 0.000(2) 0.005(2) 0.005(2)
C31 0.017(3) 0.045(4) 0.021(3) 0.005(2) 0.0008(19) -0.001(2)
C12 0.027(3) 0.042(4) 0.039(3) 0.006(3) 0.013(2) -0.004(3)
C11 0.025(3) 0.036(4) 0.038(3) 0.004(3) 0.011(2) -0.001(3)
C32 0.026(3) 0.032(3) 0.047(4) 0.015(3) -0.001(2) -0.005(3)
C15 0.024(3) 0.044(4) 0.030(3) 0.006(3) 0.004(2) -0.006(3)
C34 0.021(3) 0.048(4) 0.036(3) 0.011(3) -0.007(2) -0.006(3)
C43 0.029(3) 0.052(4) 0.026(3) 0.007(3) 0.000(2) 0.011(3)
C42 0.023(3) 0.042(4) 0.029(3) 0.004(3) -0.003(2) 0.002(3)
C33 0.026(3) 0.048(4) 0.051(4) 0.015(3) -0.006(3) -0.013(3)
C41 0.023(3) 0.044(4) 0.020(3) 0.002(2) 0.003(2) 0.002(3)
C23 0.030(3) 0.050(4) 0.045(4) 0.018(3) -0.009(3) 0.001(3)
C22 0.023(3) 0.054(4) 0.054(4) 0.021(3) -0.010(3) -0.003(3)
C24 0.026(3) 0.036(4) 0.041(3) 0.009(3) 0.000(2) 0.000(3)
C14 0.024(3) 0.041(4) 0.032(3) 0.006(3) 0.007(2) 0.002(3)
C21 0.015(3) 0.042(4) 0.049(4) 0.015(3) -0.004(2) -0.006(3)
C44 0.038(3) 0.040(4) 0.031(3) 0.010(3) 0.009(2) 0.011(3)
C45 0.025(3) 0.040(4) 0.035(3) 0.012(3) 0.007(2) 0.004(3)
C17 0.030(3) 0.045(4) 0.052(4) 0.014(3) 0.007(3) -0.012(3)
C16 0.034(4) 0.039(4) 0.058(4) 0.002(3) -0.001(3) -0.010(3)
S2 0.0433(10) 0.0420(10) 0.0540(11) 0.0172(8) 0.0089(8) 0.0024(8)
F23 0.082(4) 0.084(4) 0.142(5) 0.034(4) 0.049(4) -0.009(3)
F22 0.067(3) 0.096(4) 0.075(3) 0.038(3) 0.020(2) 0.041(3)
F21 0.105(4) 0.146(6) 0.058(3) 0.046(3) 0.021(3) 0.054(4)
O22 0.042(3) 0.047(3) 0.073(3) 0.015(3) -0.001(2) 0.005(2)
O21 0.075(4) 0.040(4) 0.170(7) 0.027(4) 0.039(4) -0.001(3)
C201 0.052(5) 0.062(5) 0.047(4) 0.018(4) 0.011(3) 0.013(4)
S1 0.0183(6) 0.0429(9) 0.0290(7) 0.0090(6) 0.0030(5) -0.0010(6)
F13 0.070(3) 0.085(4) 0.055(3) 0.031(2) 0.020(2) -0.018(3)
F12 0.074(3) 0.074(3) 0.035(2) -0.005(2) -0.001(2) -0.011(3)
F11 0.064(3) 0.125(5) 0.074(3) 0.030(3) 0.030(2) 0.060(3)
O13 0.028(2) 0.064(3) 0.042(3) 0.003(2) -0.0015(18) -0.011(2)
O12 0.026(2) 0.063(3) 0.041(2) 0.014(2) 0.0036(17) 0.013(2)
C101 0.032(3) 0.060(5) 0.034(3) 0.012(3) 0.015(3) 0.006(3)
S3 0.0193(7) 0.0428(9) 0.0323(8) 0.0100(6) 0.0019(5) 0.0018(6)
F33 0.049(3) 0.051(3) 0.102(4) 0.023(3) -0.003(2) 0.014(2)
F32 0.074(4) 0.048(3) 0.148(6) -0.010(3) -0.023(4) -0.015(3)
O33 0.105(5) 0.078(4) 0.074(4) 0.042(3) 0.063(4) 0.046(4)
O32 0.020(2) 0.060(3) 0.085(4) 0.015(3) 0.001(2) 0.005(2)
C301 0.040(4) 0.047(4) 0.050(4) 0.011(3) 0.009(3) 0.000(3)
O31 0.052(3) 0.050(3) 0.079(4) -0.007(3) -0.032(3) 0.011(3)
F31 0.186(7) 0.078(4) 0.127(5) 0.068(4) 0.097(5) 0.049(4)
O23 0.085(5) 0.127(6) 0.039(3) 0.023(3) 0.005(3) 0.033(4)
C82 0.057(6) 0.112(9) 0.122(10) 0.051(8) -0.036(6) -0.029(6)
C83 0.077(7) 0.147(11) 0.075(7) 0.014(7) 0.019(5) -0.049(7)
C81 0.166(13) 0.084(8) 0.055(6) 0.027(5) -0.009(7) -0.040(8)
O11 0.055(3) 0.053(3) 0.052(3) 0.026(2) 0.005(2) -0.007(2)

loop_
_atom_type_symbol
_atom_type_description
_atom_type_scat_dispersion_real
_atom_type_scat_dispersion_imag
_atom_type_scat_source
C C 0.0033 0.0016 'International Tables Vol C Tables 4.2.6.8 and 6.1.1.4'
H H 0.0000 0.0000 'International Tables Vol C Tables 4.2.6.8 and 6.1.1.4'
Au Au -2.0133 8.8022 'International Tables Vol C Tables 4.2.6.8 and 6.1.1.4'
F F 0.0171 0.0103 'International Tables Vol C Tables 4.2.6.8 and 6.1.1.4'
N N 0.0061 0.0033 'International Tables Vol C Tables 4.2.6.8 and 6.1.1.4'
O O 0.0106 0.0060 'International Tables Vol C Tables 4.2.6.8 and 6.1.1.4'
S S 0.1246 0.1234 'International Tables Vol C Tables 4.2.6.8 and 6.1.1.4'

loop_
_geom_angle_atom_site_label_1
_geom_angle_atom_site_label_2
_geom_angle_atom_site_label_3
_geom_angle
_geom_angle_site_symmetry_1
N31 Au1 N11 176.64(16) .
N31 Au1 N41 81.53(19) .
N11 Au1 N41 99.6(2) .
N31 Au1 N21 81.38(19) .
N11 Au1 N21 97.44(19) .
N41 Au1 N21 162.9(2) .
C31 N31 C35 124.3(5) .
C31 N31 Au1 118.0(3) .
C35 N31 Au1 117.7(4) .
C11 N11 C15 117.9(5) .
C11 N11 Au1 122.8(4) .
C15 N11 Au1 119.3(4) .
C45 N41 C41 121.5(5) .
C45 N41 Au1 126.0(4) .
C41 N41 Au1 112.5(4) .
C21 N21 C25 120.1(5) .
C21 N21 Au1 126.9(4) .
C25 N21 Au1 112.9(3) .
C13 N12 C16 120.8(5) .
C13 N12 C17 121.4(5) .
C16 N12 C17 117.5(5) .
N12 C13 C12 122.2(5) .
N12 C13 C14 122.1(5) .
C12 C13 C14 115.7(5) .
C24 C25 N21 120.2(5) .
C24 C25 C31 124.6(6) .
N21 C25 C31 115.1(5) .
N31 C35 C34 118.3(6) .
N31 C35 C41 112.7(5) .
C34 C35 C41 129.0(5) .
N31 C31 C32 118.6(5) .
N31 C31 C25 112.5(5) .
C32 C31 C25 128.8(6) .
C11 C12 C13 121.7(5) .
C11 C12 H12A 119.2 .
C13 C12 H12A 119.2 .
N11 C11 C12 121.5(6) .
N11 C11 H11A 119.3 .
C12 C11 H11A 119.3 .
C33 C32 C31 117.2(6) .
C33 C32 H32A 121.4 .
C31 C32 H32A 121.4 .
C14 C15 N11 123.2(5) .
C14 C15 H15A 118.4 .
N11 C15 H15A 118.4 .
C33 C34 C35 118.3(5) .
C33 C34 H34A 120.8 .
C35 C34 H34A 120.8 .
C42 C43 C44 120.8(5) .
C42 C43 H43A 119.6 .
C44 C43 H43A 119.6 .
C43 C42 C41 119.4(6) .
C43 C42 H42A 120.3 .
C41 C42 H42A 120.3 .
C34 C33 C32 123.2(6) .
C34 C33 H33A 118.4 .
C32 C33 H33A 118.4 .
N41 C41 C42 118.8(6) .
N41 C41 C35 115.6(5) .
C42 C41 C35 125.6(6) .
C22 C23 C24 120.0(6) .
C22 C23 H23A 120.0 .
C24 C23 H23A 120.0 .
C23 C22 C21 119.1(6) .
C23 C22 H22A 120.4 .
C21 C22 H22A 120.4 .
C25 C24 C23 119.4(6) .
C25 C24 H24A 120.3 .
C23 C24 H24A 120.3 .
C15 C14 C13 120.1(5) .
C15 C14 H14A 120.0 .
C13 C14 H14A 120.0 .
N21 C21 C22 121.0(6) .
N21 C21 H21A 119.5 .
C22 C21 H21A 119.5 .
C45 C44 C43 118.5(6) .
C45 C44 H44A 120.8 .
C43 C44 H44A 120.8 .
N41 C45 C44 120.9(6) .
N41 C45 H45A 119.6 .
C44 C45 H45A 119.6 .
N12 C17 H17A 109.5 .
N12 C17 H17B 109.5 .
H17A C17 H17B 109.5 .
N12 C17 H17C 109.5 .
H17A C17 H17C 109.5 .
H17B C17 H17C 109.5 .
N12 C16 H16A 109.5 .
N12 C16 H16B 109.5 .
H16A C16 H16B 109.5 .
N12 C16 H16C 109.5 .
H16A C16 H16C 109.5 .
H16B C16 H16C 109.5 .
O23 S2 O21 117.4(5) .
O23 S2 O22 114.0(4) .
O21 S2 O22 114.6(4) .
O23 S2 C201 101.7(4) .
O21 S2 C201 102.8(4) .
O22 S2 C201 103.6(3) .
F21 C201 F22 106.6(6) .
F21 C201 F23 105.5(7) .
F22 C201 F23 108.0(7) .
F21 C201 S2 113.8(6) .
F22 C201 S2 110.8(5) .
F23 C201 S2 111.9(5) .
O13 S1 O12 114.6(3) .
O13 S1 O11 115.0(3) .
O12 S1 O11 113.6(3) .
O13 S1 C101 104.3(3) .
O12 S1 C101 103.3(3) .
O11 S1 C101 104.1(3) .
F11 C101 F12 108.3(6) .
F11 C101 F13 107.8(6) .
F12 C101 F13 106.8(5) .
F11 C101 S1 111.0(5) .
F12 C101 S1 112.3(4) .
F13 C101 S1 110.4(5) .
O33 S3 O31 116.4(4) .
O33 S3 O32 115.4(4) .
O31 S3 O32 112.7(3) .
O33 S3 C301 103.4(3) .
O31 S3 C301 103.2(3) .
O32 S3 C301 103.5(3) .
F32 C301 F31 106.7(7) .
F32 C301 F33 106.4(6) .
F31 C301 F33 108.9(7) .
F32 C301 S3 111.3(6) .
F31 C301 S3 111.2(5) .
F33 C301 S3 112.1(5) .
C83 C82 C81 118.5(9) .
C83 C82 H82A 120.8 .
C81 C82 H82A 120.8 .
C81 C83 C82 120.6(9) 2_565
C81 C83 H83A 119.7 2_565
C82 C83 H83A 119.7 .
C83 C81 C82 120.6(9) 2_565
C83 C81 H81A 119.7 2_565
C82 C81 H81A 119.7 .

loop_
_geom_bond_atom_site_label_1
_geom_bond_atom_site_label_2
_geom_bond_distance
_geom_bond_site_symmetry_2
Au1 N31 1.934(5) .
Au1 N11 1.996(5) .
Au1 N41 2.013(4) .
Au1 N21 2.015(5) .
N31 C31 1.347(8) .
N31 C35 1.356(7) .
N11 C11 1.348(7) .
N11 C15 1.366(7) .
N41 C45 1.344(8) .
N41 C41 1.379(7) .
N21 C21 1.349(7) .
N21 C25 1.368(8) .
N12 C13 1.339(8) .
N12 C16 1.457(8) .
N12 C17 1.469(8) .
C13 C12 1.407(8) .
C13 C14 1.411(7) .
C25 C24 1.362(8) .
C25 C31 1.479(7) .
C35 C34 1.387(9) .
C35 C41 1.459(9) .
C31 C32 1.394(8) .
C12 C11 1.368(9) .
C12 H12A 0.9500 .
C11 H11A 0.9500 .
C32 C33 1.390(9) .
C32 H32A 0.9500 .
C15 C14 1.355(9) .
C15 H15A 0.9500 .
C34 C33 1.359(9) .
C34 H34A 0.9500 .
C43 C42 1.378(9) .
C43 C44 1.388(9) .
C43 H43A 0.9500 .
C42 C41 1.392(8) .
C42 H42A 0.9500 .
C33 H33A 0.9500 .
C23 C22 1.359(10) .
C23 C24 1.399(8) .
C23 H23A 0.9500 .
C22 C21 1.381(9) .
C22 H22A 0.9500 .
C24 H24A 0.9500 .
C14 H14A 0.9500 .
C21 H21A 0.9500 .
C44 C45 1.382(8) .
C44 H44A 0.9500 .
C45 H45A 0.9500 .
C17 H17A 0.9800 .
C17 H17B 0.9800 .
C17 H17C 0.9800 .
C16 H16A 0.9800 .
C16 H16B 0.9800 .
C16 H16C 0.9800 .
S2 O23 1.420(6) .
S2 O21 1.430(6) .
S2 O22 1.440(5) .
S2 C201 1.819(8) .
F23 C201 1.332(10) .
F22 C201 1.325(8) .
F21 C201 1.299(9) .
S1 O13 1.424(5) .
S1 O12 1.436(4) .
S1 O11 1.438(5) .
S1 C101 1.817(6) .
F13 C101 1.334(8) .
F12 C101 1.325(8) .
F11 C101 1.318(8) .
S3 O33 1.412(5) .
S3 O31 1.422(5) .
S3 O32 1.426(4) .
S3 C301 1.817(8) .
F33 C301 1.318(8) .
F32 C301 1.308(9) .
C301 F31 1.314(8) .
C82 C83 1.382(8) .
C82 C81 1.393(9) .
C82 H82A 0.9500 .
C83 C81 1.311(14) 2_565
C83 H83A 0.9500 .
C81 C83 1.311(14) 2_565
C81 H81A 0.9500 .

loop_
_geom_torsion_atom_site_label_1
_geom_torsion_atom_site_label_2
_geom_torsion_atom_site_label_3
_geom_torsion_atom_site_label_4
_geom_torsion
_geom_torsion_site_symmetry_4
N11 Au1 N31 C31 -68(3) .
N41 Au1 N31 C31 -177.9(4) .
N21 Au1 N31 C31 1.8(4) .
N11 Au1 N31 C35 110(3) .
N41 Au1 N31 C35 -0.3(4) .
N21 Au1 N31 C35 179.5(4) .
N31 Au1 N11 C11 158(3) .
N41 Au1 N11 C11 -92.1(5) .
N21 Au1 N11 C11 89.1(5) .
N31 Au1 N11 C15 -19(3) .
N41 Au1 N11 C15 90.8(4) .
N21 Au1 N11 C15 -88.1(4) .
N31 Au1 N41 C45 179.3(5) .
N11 Au1 N41 C45 2.6(5) .
N21 Au1 N41 C45 178.6(5) .
N31 Au1 N41 C41 -0.1(3) .
N11 Au1 N41 C41 -176.9(4) .
N21 Au1 N41 C41 -0.9(8) .
N31 Au1 N21 C21 178.0(5) .
N11 Au1 N21 C21 -5.2(5) .
N41 Au1 N21 C21 178.8(5) .
N31 Au1 N21 C25 -2.4(4) .
N11 Au1 N21 C25 174.5(4) .
N41 Au1 N21 C25 -1.6(8) .
C16 N12 C13 C12 175.5(6) .
C17 N12 C13 C12 2.9(9) .
C16 N12 C13 C14 -3.7(9) .
C17 N12 C13 C14 -176.3(6) .
C21 N21 C25 C24 1.0(8) .
Au1 N21 C25 C24 -178.7(4) .
C21 N21 C25 C31 -177.8(5) .
Au1 N21 C25 C31 2.5(6) .
C31 N31 C35 C34 -1.0(8) .
Au1 N31 C35 C34 -178.4(4) .
C31 N31 C35 C41 178.0(5) .
Au1 N31 C35 C41 0.6(6) .
C35 N31 C31 C32 2.4(8) .
Au1 N31 C31 C32 179.9(4) .
C35 N31 C31 C25 -178.4(5) .
Au1 N31 C31 C25 -1.0(6) .
C24 C25 C31 N31 -179.9(5) .
N21 C25 C31 N31 -1.1(7) .
C24 C25 C31 C32 -0.8(10) .
N21 C25 C31 C32 177.9(5) .
N12 C13 C12 C11 -179.5(6) .
C14 C13 C12 C11 -0.3(9) .
C15 N11 C11 C12 -0.9(9) .
Au1 N11 C11 C12 -178.1(5) .
C13 C12 C11 N11 1.4(10) .
N31 C31 C32 C33 -1.7(8) .
C25 C31 C32 C33 179.3(6) .
C11 N11 C15 C14 -0.6(9) .
Au1 N11 C15 C14 176.6(5) .
N31 C35 C34 C33 -1.1(8) .
C41 C35 C34 C33 -179.9(6) .
C44 C43 C42 C41 -0.6(9) .
C35 C34 C33 C32 1.7(10) .
C31 C32 C33 C34 -0.2(10) .
C45 N41 C41 C42 1.9(8) .
Au1 N41 C41 C42 -178.6(4) .
C45 N41 C41 C35 -179.1(5) .
Au1 N41 C41 C35 0.4(6) .
C43 C42 C41 N41 -1.0(8) .
C43 C42 C41 C35 -179.9(5) .
N31 C35 C41 N41 -0.6(7) .
C34 C35 C41 N41 178.3(5) .
N31 C35 C41 C42 178.3(5) .
C34 C35 C41 C42 -2.8(9) .
C24 C23 C22 C21 1.3(10) .
N21 C25 C24 C23 0.1(9) .
C31 C25 C24 C23 178.8(5) .
C22 C23 C24 C25 -1.2(10) .
N11 C15 C14 C13 1.8(10) .
N12 C13 C14 C15 178.0(6) .
C12 C13 C14 C15 -1.2(9) .
C25 N21 C21 C22 -0.9(9) .
Au1 N21 C21 C22 178.7(5) .
C23 C22 C21 N21 -0.2(10) .
C42 C43 C44 C45 1.3(9) .
C41 N41 C45 C44 -1.3(8) .
Au1 N41 C45 C44 179.4(4) .
C43 C44 C45 N41 -0.4(8) .
O23 S2 C201 F21 -172.7(6) .
O21 S2 C201 F21 65.4(7) .
O22 S2 C201 F21 -54.2(7) .
O23 S2 C201 F22 67.2(7) .
O21 S2 C201 F22 -54.7(7) .
O22 S2 C201 F22 -174.2(6) .
O23 S2 C201 F23 -53.3(7) .
O21 S2 C201 F23 -175.2(6) .
O22 S2 C201 F23 65.3(6) .
O13 S1 C101 F11 -62.0(6) .
O12 S1 C101 F11 177.9(5) .
O11 S1 C101 F11 58.9(6) .
O13 S1 C101 F12 176.5(5) .
O12 S1 C101 F12 56.4(6) .
O11 S1 C101 F12 -62.6(6) .
O13 S1 C101 F13 57.5(5) .
O12 S1 C101 F13 -62.6(5) .
O11 S1 C101 F13 178.4(5) .
O33 S3 C301 F32 -60.2(6) .
O31 S3 C301 F32 178.2(5) .
O32 S3 C301 F32 60.6(6) .
O33 S3 C301 F31 -179.0(7) .
O31 S3 C301 F31 59.3(7) .
O32 S3 C301 F31 -58.3(7) .
O33 S3 C301 F33 58.9(6) .
O31 S3 C301 F33 -62.8(6) .
O32 S3 C301 F33 179.6(5) .
C81 C82 C83 C81 -7(2) 2_565
C83 C82 C81 C83 7(2) 2_565
